data_4500477
loop_
_publ_author_name
'Mishra, Ashutosh Kumar'
'Kumar, Jitendra'
'Khanna, Shruti'
'Verma, Sandeep'

_publ_section_title
;
 Crystallographic Signatures of Cobalt Coordination with Modified Adenine
 Nucleobase Containing Carboxyl Group Pendants
;
_journal_issue 5
_journal_name_full 'Crystal Growth &amp; Design'
_journal_page_first 1623
_journal_paper_doi 10.1021/cg101581g
_journal_volume 11
_journal_year 2011
_chemical_formula_sum 'C16 H28 Co N10 O10'
_chemical_formula_weight 579.41
_chemical_name_common '9-carboxypropyladenine cobalt complex'
_chemical_name_systematic
;
 ?
;
_space_group_IT_number 14
_symmetry_cell_setting monoclinic
_symmetry_space_group_name_Hall '-P 2ybc'
_symmetry_space_group_name_H-M 'P 1 21/c 1'
_atom_sites_solution_hydrogens geom
_atom_sites_solution_primary direct
_atom_sites_solution_secondary difmap
_audit_creation_method SHELXL-97
_cell_angle_alpha 90.00
_cell_angle_beta 99.007(2)
_cell_angle_gamma 90.00
_cell_formula_units_Z 2
_cell_length_a 7.937(3)
_cell_length_b 12.110(4)
_cell_length_c 12.301(4)
_cell_measurement_reflns_used 2882
_cell_measurement_temperature 100(2)
_cell_measurement_theta_max 28.37
_cell_measurement_theta_min 2.37
_cell_volume 1167.8(7)
_computing_cell_refinement 'SMART 5.628 (Bruker, 2003)'
_computing_data_collection 'SMART 5.628 (Bruker, 2003)'
_computing_data_reduction 'SAINT+ 6.45  (Bruker, 2003)'
_computing_molecular_graphics 'DIAMOND 3.1d'
_computing_structure_refinement 'SHELXL-97 (Sheldrick, 1997)'
_computing_structure_solution Sir92
_diffrn_ambient_temperature 100(2)
_diffrn_measured_fraction_theta_full 0.985
_diffrn_measured_fraction_theta_max 0.985
_diffrn_measurement_device_type 'CCD area Detector'
_diffrn_measurement_method 'Phi-Omega scans'
_diffrn_radiation_monochromator graphite
_diffrn_radiation_source 'fine-focus sealed tube'
_diffrn_radiation_type MoK\a
_diffrn_radiation_wavelength 0.71073
_diffrn_reflns_av_R_equivalents 0.0592
_diffrn_reflns_av_sigmaI/netI 0.0695
_diffrn_reflns_limit_h_max 10
_diffrn_reflns_limit_h_min -10
_diffrn_reflns_limit_k_max 16
_diffrn_reflns_limit_k_min -15
_diffrn_reflns_limit_l_max 16
_diffrn_reflns_limit_l_min -9
_diffrn_reflns_number 7531
_diffrn_reflns_theta_full 28.37
_diffrn_reflns_theta_max 28.37
_diffrn_reflns_theta_min 2.37
_exptl_absorpt_coefficient_mu 0.811
_exptl_absorpt_correction_T_max 0.8547
_exptl_absorpt_correction_T_min 0.8547
_exptl_absorpt_correction_type psi-scan
_exptl_absorpt_process_details '(North et al., 1968)'
_exptl_crystal_colour pink
_exptl_crystal_density_diffrn 1.648
_exptl_crystal_density_method 'not measured'
_exptl_crystal_description blocks
_exptl_crystal_F_000 602
_exptl_crystal_size_max 0.20
_exptl_crystal_size_mid 0.20
_exptl_crystal_size_min 0.20
_refine_diff_density_max 0.754
_refine_diff_density_min -1.156
_refine_diff_density_rms 0.166
_refine_ls_extinction_method none
_refine_ls_goodness_of_fit_ref 1.154
_refine_ls_hydrogen_treatment mixed
_refine_ls_matrix_type full
_refine_ls_number_parameters 193
_refine_ls_number_reflns 2882
_refine_ls_number_restraints 0
_refine_ls_restrained_S_all 1.154
_refine_ls_R_factor_all 0.0966
_refine_ls_R_factor_gt 0.0536
_refine_ls_shift/su_max 0.000
_refine_ls_shift/su_mean 0.000
_refine_ls_structure_factor_coef Fsqd
_refine_ls_weighting_details 'calc w=1/[\s^2^(Fo^2^)+(0.0420P)^2^+5.1505P] where P=(Fo^2^+2Fc^2^)/3'
_refine_ls_weighting_scheme calc
_refine_ls_wR_factor_gt 0.1126
_refine_ls_wR_factor_ref 0.1763
_reflns_number_gt 2028
_reflns_number_total 2882
_reflns_threshold_expression >2sigma(I)
_cod_data_source_file cg101581g_si_001.cif
_cod_data_source_block Complex2
_cod_original_sg_symbol_H-M 'P 21/c'
_cod_database_code 4500477

loop_
_symmetry_equiv_pos_as_xyz
'x, y, z'
'-x, y+1/2, -z+1/2'
'-x, -y, -z'
'x, -y-1/2, z-1/2'

loop_
_atom_site_label
_atom_site_type_symbol
_atom_site_fract_x
_atom_site_fract_y
_atom_site_fract_z
_atom_site_U_iso_or_equiv
_atom_site_adp_type
_atom_site_occupancy
_atom_site_symmetry_multiplicity
_atom_site_calc_flag
_atom_site_refinement_flags
Co1 Co 0.5000 0.0000 0.5000 0.0181(2) Uani 1 2 d S
O1W O 0.7014(4) 0.1005(3) 0.5708(3) 0.0225(7) Uani 1 1 d .
O2W O 0.4302(4) 0.1188(3) 0.3759(3) 0.0223(7) Uani 1 1 d .
O1 O 0.3500(4) 0.0794(2) 0.6049(2) 0.0215(6) Uani 1 1 d .
O3W O 0.1095(4) 0.3098(3) 0.8795(3) 0.0252(7) Uani 1 1 d .
O2 O 0.1436(4) -0.0458(3) 0.5939(3) 0.0338(8) Uani 1 1 d .
N3 N 0.2081(5) 0.1163(3) 1.0005(3) 0.0231(8) Uani 1 1 d .
C4 C 0.2093(5) 0.0137(3) 0.9581(3) 0.0191(8) Uani 1 1 d .
N9 N 0.1264(5) -0.0194(3) 0.8568(3) 0.0215(8) Uani 1 1 d .
N1 N 0.3782(5) 0.0363(3) 1.1607(3) 0.0241(8) Uani 1 1 d .
N6 N 0.4463(5) -0.1489(3) 1.1776(3) 0.0239(8) Uani 1 1 d .
H6A H 0.4952 -0.1371 1.2441 0.029 Uiso 1 1 calc R
H6B H 0.4444 -0.2144 1.1505 0.029 Uiso 1 1 calc R
C5 C 0.2906(5) -0.0786(4) 1.0070(3) 0.0206(9) Uani 1 1 d .
C8 C 0.1650(6) -0.1297(4) 0.8489(4) 0.0251(9) Uani 1 1 d .
H8 H 0.1264 -0.1725 0.7871 0.030 Uiso 1 1 calc R
N7 N 0.2621(5) -0.1689(3) 0.9375(3) 0.0240(8) Uani 1 1 d .
C12 C 0.2112(6) 0.0429(3) 0.6289(3) 0.0209(9) Uani 1 1 d .
C6 C 0.3741(5) -0.0661(4) 1.1170(4) 0.0222(9) Uani 1 1 d .
C10 C 0.0183(5) 0.0483(4) 0.7754(3) 0.0220(9) Uani 1 1 d .
H10A H -0.0480 0.0988 0.8131 0.026 Uiso 1 1 calc R
H10B H -0.0607 0.0009 0.7286 0.026 Uiso 1 1 calc R
C11 C 0.1223(6) 0.1138(4) 0.7048(4) 0.0228(9) Uani 1 1 d .
H11A H 0.2077 0.1561 0.7524 0.027 Uiso 1 1 calc R
H11B H 0.0478 0.1657 0.6605 0.027 Uiso 1 1 calc R
C2 C 0.2979(6) 0.1196(4) 1.1016(4) 0.0254(9) Uani 1 1 d .
H2 H 0.3061 0.1884 1.1356 0.030 Uiso 1 1 calc R
H2A H 0.335(8) 0.134(5) 0.378(4) 0.030(15) Uiso 1 1 d .
H2B H 0.412(9) 0.092(6) 0.309(6) 0.06(2) Uiso 1 1 d .
H3A H 0.124(7) 0.250(5) 0.923(5) 0.042(16) Uiso 1 1 d .
H3B H 0.030(11) 0.346(7) 0.898(6) 0.08(3) Uiso 1 1 d .
H1A H 0.760(10) 0.098(7) 0.528(7) 0.07(3) Uiso 1 1 d .
H1B H 0.686(9) 0.174(6) 0.566(6) 0.07(2) Uiso 1 1 d .

loop_
_atom_site_aniso_label
_atom_site_aniso_U_11
_atom_site_aniso_U_22
_atom_site_aniso_U_33
_atom_site_aniso_U_23
_atom_site_aniso_U_13
_atom_site_aniso_U_12
Co1 0.0198(4) 0.0188(4) 0.0163(4) -0.0005(3) 0.0044(3) -0.0011(3)
O1W 0.0225(16) 0.0175(16) 0.0276(17) 0.0013(13) 0.0040(13) -0.0057(12)
O2W 0.0215(17) 0.0254(16) 0.0190(16) 0.0013(13) -0.0005(12) 0.0000(13)
O1 0.0222(15) 0.0260(16) 0.0175(14) -0.0027(12) 0.0070(11) -0.0033(12)
O3W 0.0288(17) 0.0245(17) 0.0228(16) 0.0025(13) 0.0053(13) 0.0021(14)
O2 0.0346(19) 0.0296(18) 0.042(2) -0.0127(16) 0.0201(16) -0.0115(15)
N3 0.0264(19) 0.0191(18) 0.0232(19) -0.0001(14) 0.0015(15) -0.0013(14)
C4 0.021(2) 0.019(2) 0.0181(19) 0.0005(15) 0.0074(15) -0.0007(16)
N9 0.0240(18) 0.0222(19) 0.0183(17) 0.0023(14) 0.0028(14) -0.0003(14)
N1 0.0239(18) 0.029(2) 0.0199(18) 0.0014(15) 0.0061(14) 0.0006(15)
N6 0.0254(19) 0.0257(19) 0.0196(18) -0.0018(15) 0.0008(14) 0.0003(15)
C5 0.019(2) 0.022(2) 0.021(2) 0.0001(16) 0.0069(16) 0.0028(16)
C8 0.032(2) 0.021(2) 0.022(2) -0.0022(17) 0.0039(18) -0.0011(18)
N7 0.0275(19) 0.0206(18) 0.0235(19) -0.0009(15) 0.0030(15) 0.0006(15)
C12 0.028(2) 0.0169(19) 0.018(2) -0.0016(16) 0.0048(16) 0.0017(16)
C6 0.019(2) 0.024(2) 0.024(2) 0.0009(17) 0.0040(16) 0.0009(16)
C10 0.023(2) 0.021(2) 0.022(2) 0.0024(17) 0.0022(16) -0.0009(16)
C11 0.024(2) 0.021(2) 0.024(2) 0.0032(17) 0.0028(17) 0.0035(17)
C2 0.033(2) 0.023(2) 0.022(2) -0.0005(17) 0.0087(18) 0.0000(18)

loop_
_atom_type_symbol
_atom_type_description
_atom_type_scat_dispersion_real
_atom_type_scat_dispersion_imag
_atom_type_scat_source
C C 0.0033 0.0016 'International Tables Vol C Tables 4.2.6.8 and 6.1.1.4'
H H 0.0000 0.0000 'International Tables Vol C Tables 4.2.6.8 and 6.1.1.4'
N N 0.0061 0.0033 'International Tables Vol C Tables 4.2.6.8 and 6.1.1.4'
O O 0.0106 0.0060 'International Tables Vol C Tables 4.2.6.8 and 6.1.1.4'
Co Co 0.3494 0.9721 'International Tables Vol C Tables 4.2.6.8 and 6.1.1.4'

loop_
_geom_angle_atom_site_label_1
_geom_angle_atom_site_label_2
_geom_angle_atom_site_label_3
_geom_angle
_geom_angle_site_symmetry_1
_geom_angle_site_symmetry_3
O1W Co1 O1W 180.0 3_656 .
O1W Co1 O2W 89.92(12) 3_656 .
O1W Co1 O2W 90.08(12) . .
O1W Co1 O2W 90.08(12) 3_656 3_656
O1W Co1 O2W 89.92(12) . 3_656
O2W Co1 O2W 180.0 . 3_656
O1W Co1 O1 87.03(13) 3_656 3_656
O1W Co1 O1 92.97(13) . 3_656
O2W Co1 O1 88.72(13) . 3_656
O2W Co1 O1 91.28(13) 3_656 3_656
O1W Co1 O1 92.97(13) 3_656 .
O1W Co1 O1 87.03(13) . .
O2W Co1 O1 91.28(13) . .
O2W Co1 O1 88.72(13) 3_656 .
O1 Co1 O1 180.00(11) 3_656 .
Co1 O1W H1A 101(6) . .
Co1 O1W H1B 117(4) . .
H1A O1W H1B 94(7) . .
Co1 O2W H2A 106(4) . .
Co1 O2W H2B 115(4) . .
H2A O2W H2B 96(6) . .
C12 O1 Co1 125.3(3) . .
H3A O3W H3B 107(6) . .
C2 N3 C4 110.7(4) . .
N3 C4 N9 126.0(4) . .
N3 C4 C5 127.5(4) . .
N9 C4 C5 106.5(4) . .
C4 N9 C8 105.5(3) . .
C4 N9 C10 127.1(4) . .
C8 N9 C10 127.4(4) . .
C2 N1 C6 119.6(4) . .
C6 N6 H6A 120.0 . .
C6 N6 H6B 120.0 . .
H6A N6 H6B 120.0 . .
C4 C5 N7 110.5(4) . .
C4 C5 C6 116.5(4) . .
N7 C5 C6 132.9(4) . .
N7 C8 N9 113.4(4) . .
N7 C8 H8 123.3 . .
N9 C8 H8 123.3 . .
C8 N7 C5 104.2(4) . .
O2 C12 O1 124.3(4) . .
O2 C12 C11 118.8(4) . .
O1 C12 C11 116.9(4) . .
N6 C6 N1 119.3(4) . .
N6 C6 C5 123.5(4) . .
N1 C6 C5 117.1(4) . .
N9 C10 C11 111.9(4) . .
N9 C10 H10A 109.2 . .
C11 C10 H10A 109.2 . .
N9 C10 H10B 109.2 . .
C11 C10 H10B 109.2 . .
H10A C10 H10B 107.9 . .
C10 C11 C12 113.8(4) . .
C10 C11 H11A 108.8 . .
C12 C11 H11A 108.8 . .
C10 C11 H11B 108.8 . .
C12 C11 H11B 108.8 . .
H11A C11 H11B 107.7 . .
N3 C2 N1 128.4(4) . .
N3 C2 H2 115.8 . .
N1 C2 H2 115.8 . .

loop_
_geom_bond_atom_site_label_1
_geom_bond_atom_site_label_2
_geom_bond_distance
_geom_bond_site_symmetry_2
Co1 O1W 2.087(3) 3_656
Co1 O1W 2.087(3) .
Co1 O2W 2.108(3) .
Co1 O2W 2.108(3) 3_656
Co1 O1 2.118(3) 3_656
Co1 O1 2.118(3) .
O1W H1A 0.76(8) .
O1W H1B 0.90(8) .
O2W H2A 0.78(6) .
O2W H2B 0.88(7) .
O1 C12 1.264(5) .
O3W H3A 0.89(6) .
O3W H3B 0.83(9) .
O2 C12 1.247(5) .
N3 C2 1.333(6) .
N3 C4 1.347(5) .
C4 N9 1.375(5) .
C4 C5 1.381(6) .
N9 C8 1.378(6) .
N9 C10 1.463(5) .
N1 C2 1.344(6) .
N1 C6 1.350(6) .
N6 C6 1.325(5) .
N6 H6A 0.8600 .
N6 H6B 0.8600 .
C5 N7 1.385(6) .
C5 C6 1.418(6) .
C8 N7 1.321(6) .
C8 H8 0.9300 .
C12 C11 1.520(6) .
C10 C11 1.513(6) .
C10 H10A 0.9700 .
C10 H10B 0.9700 .
C11 H11A 0.9700 .
C11 H11B 0.9700 .
C2 H2 0.9300 .
